data_4340237
loop_
_publ_author_name
'Ren, X. M.'
'Nishihara, S.'
'Akutagawa, T.'
'Noro, S.'
'Nakamura, T.'

_publ_section_title
;
 Design of a magnetic bistability molecular system constructed by
 H-bonding and pi...pi-stacking interactions.
;
_journal_issue 5
_journal_name_full 'Inorganic chemistry'
_journal_page_first 2229
_journal_page_last 2234
_journal_paper_doi 10.1021/ic051563k
_journal_volume 45
_journal_year 2006
_chemical_formula_sum 'C22 H14 N10 Ni2 S8'
_chemical_formula_weight 792.33
_chemical_name_systematic
; 
 ? 
;
_space_group_IT_number 2
_symmetry_space_group_name_Hall '-P 1'
_symmetry_space_group_name_H-M 'P -1'
_atom_sites_solution_hydrogens geom
_atom_sites_solution_primary direct
_atom_sites_solution_secondary difmap
_audit_creation_method SHELXL-97
_cell_angle_alpha 70.825(15)
_cell_angle_beta 78.295(18)
_cell_angle_gamma 87.343(17)
_cell_formula_units_Z 2
_cell_length_a 9.972(5)
_cell_length_b 10.022(4)
_cell_length_c 15.416(8)
_cell_measurement_temperature 100(2)
_cell_volume 1424.6(12)
_computing_structure_refinement 'SHELXL-97 (Sheldrick, 1997)'
_computing_structure_solution 'SHELXS-97 (Sheldrick, 1990)'
_diffrn_ambient_temperature 100(2)
_diffrn_measured_fraction_theta_full 0.998
_diffrn_measured_fraction_theta_max 0.998
_diffrn_radiation_monochromator graphite
_diffrn_radiation_source 'fine-focus sealed tube'
_diffrn_radiation_type MoK\a
_diffrn_radiation_wavelength 0.71073
_diffrn_reflns_av_R_equivalents 0.0504
_diffrn_reflns_av_sigmaI/netI 0.0485
_diffrn_reflns_limit_h_max 11
_diffrn_reflns_limit_h_min -11
_diffrn_reflns_limit_k_max 11
_diffrn_reflns_limit_k_min -11
_diffrn_reflns_limit_l_max 18
_diffrn_reflns_limit_l_min -18
_diffrn_reflns_number 18988
_diffrn_reflns_theta_full 25.00
_diffrn_reflns_theta_max 25.00
_diffrn_reflns_theta_min 3.03
_exptl_absorpt_coefficient_mu 1.945
_exptl_crystal_density_diffrn 1.847
_exptl_crystal_density_method 'not measured'
_exptl_crystal_F_000 800
_refine_diff_density_max 0.829
_refine_diff_density_min -1.357
_refine_diff_density_rms 0.160
_refine_ls_extinction_method none
_refine_ls_goodness_of_fit_ref 1.062
_refine_ls_hydrogen_treatment mixed
_refine_ls_matrix_type full
_refine_ls_number_parameters 379
_refine_ls_number_reflns 4993
_refine_ls_number_restraints 0
_refine_ls_restrained_S_all 1.062
_refine_ls_R_factor_all 0.0574
_refine_ls_R_factor_gt 0.0447
_refine_ls_shift/su_max 0.001
_refine_ls_shift/su_mean 0.000
_refine_ls_structure_factor_coef Fsqd
_refine_ls_weighting_details 'calc w=1/[\s^2^(Fo^2^)+(0.1154P)^2^+0.7843P] where P=(Fo^2^+2Fc^2^)/3'
_refine_ls_weighting_scheme calc
_refine_ls_wR_factor_gt 0.1299
_refine_ls_wR_factor_ref 0.1675
_reflns_number_gt 4055
_reflns_number_total 4993
_reflns_threshold_expression >2sigma(I)
_cod_data_source_file ic051563ksi20050912_101411.cif
_cod_data_source_block alpha100K
_cod_database_code 4340237

loop_
_symmetry_equiv_pos_as_xyz
'x, y, z'
'-x, -y, -z'

loop_
_atom_site_label
_atom_site_type_symbol
_atom_site_fract_x
_atom_site_fract_y
_atom_site_fract_z
_atom_site_U_iso_or_equiv
_atom_site_adp_type
_atom_site_occupancy
_atom_site_symmetry_multiplicity
_atom_site_calc_flag
_atom_site_refinement_flags
Ni1 Ni 0.82395(6) 0.56130(6) 0.57131(4) 0.0204(2) Uani 1 1 d .
Ni2 Ni 0.55619(6) 0.10935(6) 0.56259(4) 0.0206(2) Uani 1 1 d .
S1 S 0.81411(14) 0.58005(13) 0.70636(8) 0.0248(3) Uani 1 1 d .
S2 S 0.73199(13) 0.35216(13) 0.62941(9) 0.0239(3) Uani 1 1 d .
S3 S 0.91742(13) 0.76889(12) 0.51487(8) 0.0234(3) Uani 1 1 d .
S4 S 0.84332(13) 0.53984(13) 0.43595(9) 0.0235(3) Uani 1 1 d .
S5 S 0.49308(13) 0.31143(13) 0.48105(8) 0.0232(3) Uani 1 1 d .
S6 S 0.73489(13) 0.10934(13) 0.45812(8) 0.0230(3) Uani 1 1 d .
S7 S 0.37572(13) 0.11051(13) 0.66467(9) 0.0247(3) Uani 1 1 d .
S8 S 0.60946(13) -0.09888(13) 0.64170(8) 0.0232(3) Uani 1 1 d .
N1 N 0.7354(5) 0.3816(5) 0.9553(3) 0.0339(11) Uani 1 1 d .
N2 N 0.5928(5) 0.0858(4) 0.8636(3) 0.0303(10) Uani 1 1 d .
N3 N 1.0612(5) 1.0291(5) 0.2775(3) 0.0315(11) Uani 1 1 d .
N4 N 0.9659(5) 0.7507(5) 0.1839(3) 0.0285(10) Uani 1 1 d .
N5 N 0.6094(5) 0.5930(4) 0.2546(3) 0.0252(9) Uani 1 1 d .
N6 N 0.9094(5) 0.3246(5) 0.2207(3) 0.0297(10) Uani 1 1 d .
N7 N 0.1699(5) -0.1031(5) 0.8868(3) 0.0310(10) Uani 1 1 d .
N8 N 0.4728(5) -0.3991(5) 0.8528(3) 0.0272(10) Uani 1 1 d .
N9 N 0.6905(4) 0.6996(4) 0.0583(3) 0.0232(9) Uani 1 1 d .
H9A H 0.6253 0.6655 0.1114 0.028 Uiso 1 1 calc R
N10 N 0.8689(4) 0.7923(4) -0.0849(3) 0.0221(9) Uani 1 1 d .
H10A H 0.9339 0.8272 -0.1379 0.027 Uiso 1 1 calc R
C1 C 0.7369(5) 0.3952(5) 0.8785(4) 0.0268(11) Uani 1 1 d .
C2 C 0.7460(5) 0.4202(5) 0.7812(3) 0.0249(11) Uani 1 1 d .
C3 C 0.7077(5) 0.3194(5) 0.7479(3) 0.0222(10) Uani 1 1 d .
C4 C 0.6444(5) 0.1890(5) 0.8107(4) 0.0243(11) Uani 1 1 d .
C5 C 1.0133(5) 0.9279(5) 0.3338(4) 0.0238(11) Uani 1 1 d .
C6 C 0.9514(5) 0.7978(5) 0.3977(3) 0.0220(10) Uani 1 1 d .
C7 C 0.9188(5) 0.6971(5) 0.3628(3) 0.0247(11) Uani 1 1 d .
C8 C 0.9439(5) 0.7237(5) 0.2638(4) 0.0245(11) Uani 1 1 d .
C9 C 0.6123(5) 0.4881(5) 0.3127(3) 0.0221(11) Uani 1 1 d .
C10 C 0.6199(5) 0.3575(4) 0.3829(3) 0.0168(10) Uani 1 1 d .
C11 C 0.7241(5) 0.2659(4) 0.3719(3) 0.0198(10) Uani 1 1 d .
C12 C 0.8278(5) 0.2990(5) 0.2891(3) 0.0234(11) Uani 1 1 d .
C13 C 0.2629(5) -0.0833(5) 0.8253(3) 0.0237(11) Uani 1 1 d .
C14 C 0.3741(5) -0.0509(5) 0.7472(3) 0.0198(10) Uani 1 1 d .
C15 C 0.4755(5) -0.1450(4) 0.7361(3) 0.0191(10) Uani 1 1 d .
C16 C 0.4737(5) -0.2857(6) 0.8017(3) 0.0240(11) Uani 1 1 d .
C17 C 0.7303(6) 0.8448(5) 0.0500(3) 0.0257(11) Uani 1 1 d .
H17A H 0.7550 0.8450 0.1077 0.031 Uiso 1 1 calc R
H17B H 0.6541 0.9076 0.0387 0.031 Uiso 1 1 calc R
C18 C 0.8516(5) 0.8948(5) -0.0311(4) 0.0252(11) Uani 1 1 d .
H18A H 0.8354 0.9886 -0.0717 0.030 Uiso 1 1 calc R
H18B H 0.9339 0.8990 -0.0076 0.030 Uiso 1 1 calc R
C19 C 0.6303(5) 0.7016(6) -0.0234(3) 0.0250(11) Uani 1 1 d .
H19A H 0.5465 0.7548 -0.0242 0.030 Uiso 1 1 calc R
H19B H 0.6093 0.6061 -0.0198 0.030 Uiso 1 1 calc R
C20 C 0.7373(5) 0.7716(5) -0.1116(4) 0.0266(11) Uani 1 1 d .
H20A H 0.7520 0.7127 -0.1514 0.032 Uiso 1 1 calc R
H20B H 0.7049 0.8623 -0.1464 0.032 Uiso 1 1 calc R
C21 C 0.8090(5) 0.6029(5) 0.0658(3) 0.0224(10) Uani 1 1 d .
H21A H 0.7786 0.5071 0.0772 0.027 Uiso 1 1 calc R
H21B H 0.8499 0.6038 0.1176 0.027 Uiso 1 1 calc R
C22 C 0.9145(5) 0.6540(5) -0.0266(3) 0.0249(11) Uani 1 1 d .
H22A H 1.0041 0.6651 -0.0140 0.030 Uiso 1 1 calc R
H22B H 0.9207 0.5856 -0.0593 0.030 Uiso 1 1 calc R

loop_
_atom_site_aniso_label
_atom_site_aniso_U_11
_atom_site_aniso_U_22
_atom_site_aniso_U_33
_atom_site_aniso_U_23
_atom_site_aniso_U_13
_atom_site_aniso_U_12
Ni1 0.0198(4) 0.0225(4) 0.0141(3) -0.0026(3) 0.0031(3) -0.0046(3)
Ni2 0.0169(4) 0.0252(4) 0.0140(3) -0.0021(3) 0.0036(3) -0.0042(3)
S1 0.0287(7) 0.0252(6) 0.0152(6) -0.0028(5) 0.0022(5) -0.0056(5)
S2 0.0227(7) 0.0273(6) 0.0171(6) -0.0040(5) 0.0026(5) -0.0059(5)
S3 0.0258(7) 0.0240(6) 0.0153(6) -0.0035(5) 0.0042(5) -0.0061(5)
S4 0.0220(7) 0.0294(6) 0.0166(6) -0.0062(5) 0.0010(5) -0.0052(5)
S5 0.0181(6) 0.0297(6) 0.0157(6) -0.0026(5) 0.0030(5) -0.0029(5)
S6 0.0190(6) 0.0282(6) 0.0156(6) -0.0026(5) 0.0036(5) -0.0038(5)
S7 0.0196(7) 0.0289(7) 0.0184(6) -0.0023(5) 0.0041(5) -0.0022(5)
S8 0.0181(6) 0.0290(6) 0.0160(6) -0.0028(5) 0.0043(5) -0.0026(5)
N1 0.042(3) 0.033(2) 0.022(3) -0.0053(19) 0.001(2) 0.000(2)
N2 0.031(3) 0.024(2) 0.028(2) -0.0024(19) 0.004(2) -0.0011(19)
N3 0.036(3) 0.029(2) 0.020(2) 0.002(2) 0.003(2) -0.010(2)
N4 0.029(3) 0.031(2) 0.021(3) -0.0048(18) -0.0007(19) -0.0036(19)
N5 0.026(2) 0.029(2) 0.018(2) -0.0080(19) 0.0028(18) -0.0031(18)
N6 0.024(2) 0.038(3) 0.022(2) -0.007(2) 0.004(2) -0.005(2)
N7 0.028(3) 0.034(2) 0.022(2) -0.0033(19) 0.008(2) -0.004(2)
N8 0.025(2) 0.036(3) 0.013(2) -0.0011(19) 0.0031(18) -0.0079(19)
N9 0.017(2) 0.034(2) 0.014(2) -0.0039(17) 0.0032(17) -0.0068(18)
N10 0.020(2) 0.022(2) 0.017(2) -0.0017(16) 0.0067(17) -0.0070(17)
C1 0.021(3) 0.034(3) 0.022(3) -0.009(2) 0.003(2) -0.004(2)
C2 0.020(3) 0.034(3) 0.014(2) -0.002(2) 0.002(2) 0.004(2)
C3 0.015(2) 0.029(3) 0.016(2) -0.003(2) 0.0036(19) -0.003(2)
C4 0.019(3) 0.028(3) 0.026(3) -0.009(2) -0.002(2) -0.001(2)
C5 0.025(3) 0.024(3) 0.020(3) -0.007(2) -0.001(2) -0.002(2)
C6 0.016(3) 0.025(2) 0.020(3) -0.004(2) 0.002(2) -0.004(2)
C7 0.019(3) 0.030(3) 0.017(2) -0.001(2) 0.004(2) 0.000(2)
C8 0.019(3) 0.034(3) 0.019(3) -0.007(2) -0.001(2) -0.004(2)
C9 0.021(3) 0.023(3) 0.017(3) -0.004(2) 0.004(2) -0.006(2)
C10 0.019(2) 0.0069(19) 0.021(2) -0.0007(17) -0.0007(19) -0.0073(17)
C11 0.027(3) 0.008(2) 0.021(2) -0.0023(18) 0.001(2) -0.0088(19)
C12 0.019(3) 0.027(3) 0.020(3) -0.004(2) -0.002(2) -0.002(2)
C13 0.025(3) 0.023(2) 0.021(3) -0.004(2) -0.004(2) 0.000(2)
C14 0.021(3) 0.018(2) 0.019(2) -0.0049(19) 0.000(2) -0.0041(19)
C15 0.026(3) 0.0056(19) 0.021(2) 0.0003(18) -0.002(2) -0.0065(18)
C16 0.015(3) 0.041(3) 0.012(2) -0.006(2) 0.0050(19) -0.003(2)
C17 0.029(3) 0.028(3) 0.017(3) -0.004(2) -0.004(2) 0.000(2)
C18 0.025(3) 0.021(2) 0.028(3) -0.009(2) 0.003(2) -0.007(2)
C19 0.016(3) 0.040(3) 0.019(3) -0.009(2) -0.002(2) -0.002(2)
C20 0.024(3) 0.031(3) 0.019(3) -0.003(2) 0.001(2) -0.001(2)
C21 0.019(3) 0.028(2) 0.016(2) -0.004(2) 0.002(2) -0.004(2)
C22 0.022(3) 0.024(2) 0.018(3) 0.004(2) 0.002(2) 0.002(2)

loop_
_atom_type_symbol
_atom_type_description
_atom_type_scat_dispersion_real
_atom_type_scat_dispersion_imag
_atom_type_scat_source
C C 0.0033 0.0016 'International Tables Vol C Tables 4.2.6.8 and 6.1.1.4'
H H 0.0000 0.0000 'International Tables Vol C Tables 4.2.6.8 and 6.1.1.4'
N N 0.0061 0.0033 'International Tables Vol C Tables 4.2.6.8 and 6.1.1.4'
S S 0.1246 0.1234 'International Tables Vol C Tables 4.2.6.8 and 6.1.1.4'
Ni Ni 0.3393 1.1124 'International Tables Vol C Tables 4.2.6.8 and 6.1.1.4'

loop_
_geom_angle_atom_site_label_1
_geom_angle_atom_site_label_2
_geom_angle_atom_site_label_3
_geom_angle
S1 Ni1 S4 177.40(6)
S1 Ni1 S3 86.66(5)
S4 Ni1 S3 92.95(6)
S1 Ni1 S2 92.75(6)
S4 Ni1 S2 87.62(6)
S3 Ni1 S2 179.18(6)
S7 Ni2 S6 178.89(6)
S7 Ni2 S5 86.15(6)
S6 Ni2 S5 93.11(6)
S7 Ni2 S8 92.95(6)
S6 Ni2 S8 87.74(6)
S5 Ni2 S8 176.38(6)
C2 S1 Ni1 103.24(19)
C3 S2 Ni1 103.25(18)
C6 S3 Ni1 102.96(18)
C7 S4 Ni1 102.69(19)
C10 S5 Ni2 102.92(16)
C11 S6 Ni2 102.65(18)
C14 S7 Ni2 103.48(18)
C15 S8 Ni2 102.39(16)
C17 N9 C21 111.7(4)
C17 N9 C19 110.5(4)
C21 N9 C19 110.0(4)
C22 N10 C20 109.7(4)
C22 N10 C18 109.6(4)
C20 N10 C18 110.6(4)
N1 C1 C2 175.8(6)
C3 C2 C1 122.0(5)
C3 C2 S1 121.1(4)
C1 C2 S1 116.8(4)
C2 C3 C4 120.8(5)
C2 C3 S2 119.6(4)
C4 C3 S2 119.5(4)
N2 C4 C3 177.9(6)
N3 C5 C6 175.1(6)
C7 C6 C5 118.8(5)
C7 C6 S3 120.5(4)
C5 C6 S3 120.7(4)
C6 C7 C8 120.2(5)
C6 C7 S4 120.9(4)
C8 C7 S4 118.8(4)
N4 C8 C7 177.1(6)
N5 C9 C10 178.1(6)
C11 C10 C9 121.1(4)
C11 C10 S5 120.2(3)
C9 C10 S5 118.6(4)
C10 C11 C12 121.4(4)
C10 C11 S6 121.0(4)
C12 C11 S6 117.6(4)
N6 C12 C11 178.0(6)
N7 C13 C14 176.5(5)
C15 C14 C13 122.7(4)
C15 C14 S7 120.3(4)
C13 C14 S7 117.0(4)
C14 C15 C16 122.0(4)
C14 C15 S8 120.8(3)
C16 C15 S8 117.2(4)
N8 C16 C15 178.8(5)
N9 C17 C18 108.3(4)
N10 C18 C17 108.3(4)
N9 C19 C20 106.8(4)
N10 C20 C19 109.7(4)
N9 C21 C22 108.3(4)
N10 C22 C21 108.0(4)

loop_
_geom_bond_atom_site_label_1
_geom_bond_atom_site_label_2
_geom_bond_distance
Ni1 S1 2.1335(17)
Ni1 S4 2.1365(17)
Ni1 S3 2.1484(16)
Ni1 S2 2.1559(16)
Ni2 S7 2.1392(16)
Ni2 S6 2.1459(16)
Ni2 S5 2.1466(15)
Ni2 S8 2.1477(15)
S1 C2 1.711(5)
S2 C3 1.714(5)
S3 C6 1.697(5)
S4 C7 1.709(5)
S5 C10 1.709(5)
S6 C11 1.707(5)
S7 C14 1.696(5)
S8 C15 1.716(5)
N1 C1 1.144(7)
N2 C4 1.151(7)
N3 C5 1.144(7)
N4 C8 1.147(7)
N5 C9 1.139(6)
N6 C12 1.155(7)
N7 C13 1.155(7)
N8 C16 1.149(7)
N9 C17 1.484(6)
N9 C21 1.491(6)
N9 C19 1.496(6)
N10 C22 1.492(6)
N10 C20 1.494(7)
N10 C18 1.503(6)
C1 C2 1.421(7)
C2 C3 1.374(8)
C3 C4 1.429(7)
C5 C6 1.427(7)
C6 C7 1.368(7)
C7 C8 1.431(7)
C9 C10 1.409(6)
C10 C11 1.376(7)
C11 C12 1.424(7)
C13 C14 1.421(7)
C14 C15 1.374(7)
C15 C16 1.439(7)
C17 C18 1.520(7)
C19 C20 1.528(7)
C21 C22 1.537(7)
